data_2210012
loop_
_publ_author_name
'Kubo, Kanji'
'Matsumoto, Taisuke'
'Hashimoto, Masashi'
'Mori, Akira'

_publ_section_title
;
 Methyl 4-amino-5-oxocyclohepta-1,3,6-triene-1-carboxylate
;
_journal_coeditor_code TK2066
_journal_issue 8
_journal_name_full 'Acta Crystallographica Section E'
_journal_page_first o3584
_journal_page_last o3586
_journal_paper_doi 10.1107/S1600536806028807
_journal_volume 62
_journal_year 2006
_chemical_formula_iupac 'C9 H9 N O3'
_chemical_formula_moiety 'C9 H9 N O3'
_chemical_formula_sum 'C9 H9 N O3'
_chemical_formula_weight 179.17
_chemical_name_common
;
2-Amino-5-methoxycarbonyltropone
;
_chemical_name_systematic
;
Methyl 4-amino-5-oxocyclohepta-1,3,6-triene-1-carboxylate
;
_space_group_IT_number 61
_symmetry_cell_setting orthorhombic
_symmetry_space_group_name_Hall '-P 2ac 2ab'
_symmetry_space_group_name_H-M 'P b c a'
_cell_angle_alpha 90
_cell_angle_beta 90
_cell_angle_gamma 90
_cell_formula_units_Z 8
_cell_length_a 11.113(3)
_cell_length_b 9.084(3)
_cell_length_c 16.059(4)
_cell_measurement_reflns_used 13350
_cell_measurement_temperature 153.1
_cell_measurement_theta_max 68.2
_cell_measurement_theta_min 4.0
_cell_volume 1621.2(8)
_computing_cell_refinement CrystalClear
_computing_data_collection 'CrystalClear (Rigaku, 1999)'
_computing_data_reduction 'CrystalStructure (Rigaku/MSC, 2004)'
_computing_molecular_graphics 'ORTEPIII (Burnett & Johnson, 1996)'
_computing_publication_material CrystalStructure
_computing_structure_refinement 'SHELXL97 (Sheldrick 1997)'
_computing_structure_solution 'SIR97 (Altomare <i>et al.</i>, 1999)'
_diffrn_detector_area_resol_mean 10.00
_diffrn_measured_fraction_theta_full 0.973
_diffrn_measured_fraction_theta_max 0.973
_diffrn_measurement_device_type 'Rigaku R-AXIS RAPID'
_diffrn_measurement_method \w
_diffrn_radiation_type 'Cu K\a'
_diffrn_radiation_wavelength 1.54187
_diffrn_reflns_av_R_equivalents 0.033
_diffrn_reflns_limit_h_max 12
_diffrn_reflns_limit_h_min -12
_diffrn_reflns_limit_k_max 10
_diffrn_reflns_limit_k_min -10
_diffrn_reflns_limit_l_max 19
_diffrn_reflns_limit_l_min -19
_diffrn_reflns_number 13745
_diffrn_reflns_theta_full 68.2
_diffrn_reflns_theta_max 68.2
_diffrn_standards_decay_% '< 1'
_diffrn_standards_interval_count 0
_diffrn_standards_number 0
_exptl_absorpt_coefficient_mu 0.940
_exptl_absorpt_correction_T_max 0.868
_exptl_absorpt_correction_T_min 0.641
_exptl_absorpt_correction_type multi-scan
_exptl_absorpt_process_details '(ABSCOR; Higashi, 1995)'
_exptl_crystal_colour yellow
_exptl_crystal_density_diffrn 1.468
_exptl_crystal_density_method 'not measured'
_exptl_crystal_description prism
_exptl_crystal_F_000 752.00
_exptl_crystal_size_max 0.30
_exptl_crystal_size_mid 0.24
_exptl_crystal_size_min 0.15
_refine_diff_density_max 0.42
_refine_diff_density_min -0.37
_refine_ls_extinction_coef 0.0034(4)
_refine_ls_extinction_method SHELXL97
_refine_ls_goodness_of_fit_ref 1.073
_refine_ls_hydrogen_treatment mixed
_refine_ls_number_parameters 128
_refine_ls_number_reflns 1443
_refine_ls_R_factor_gt 0.041
_refine_ls_shift/su_max 0.000
_refine_ls_structure_factor_coef Fsqd
_refine_ls_weighting_details 'w = 1/[\s^2^(Fo^2^)+(0.051P)^2^+1.2779P] where P=(Fo^2^+2Fc^2^)/3'
_refine_ls_weighting_scheme calc
_refine_ls_wR_factor_ref 0.109
_reflns_number_gt 1348
_reflns_number_total 1443
_reflns_threshold_expression F^2^>2\s(F^2^)
_cod_data_source_file tk2066.cif
_cod_data_source_block I
_cod_original_cell_volume 1621.1(8)
_cod_database_code 2210012
_cod_database_fobs_code 2210012

loop_
_symmetry_equiv_pos_site_id
_symmetry_equiv_pos_as_xyz
1 +X,+Y,+Z
2 1/2-X,1/2+Y,+Z
3 +X,1/2-Y,1/2+Z
4 1/2-X,-Y,1/2+Z
5 -X,-Y,-Z
6 1/2+X,1/2-Y,-Z
7 -X,1/2+Y,1/2-Z
8 1/2+X,+Y,1/2-Z

loop_
_atom_site_type_symbol
_atom_site_label
_atom_site_fract_x
_atom_site_fract_y
_atom_site_fract_z
_atom_site_U_iso_or_equiv
_atom_site_adp_type
_atom_site_calc_flag
_atom_site_refinement_flags
_atom_site_occupancy
O O1 0.54341(11) -0.15682(12) 0.73343(6) 0.0275(3) Uani d . 1.00
O O2 0.25764(11) 0.25631(13) 0.43912(8) 0.0302(3) Uani d . 1.00
O O3 0.44343(11) 0.34246(12) 0.46263(8) 0.0274(3) Uani d . 1.00
N N1 0.31465(16) -0.18133(17) 0.75413(10) 0.0276(3) Uani d . 1.00
C C1 0.48195(16) -0.07468(18) 0.68719(10) 0.0218(4) Uani d . 1.00
C C2 0.34912(16) -0.08862(18) 0.69472(10) 0.0222(4) Uani d . 1.00
C C3 0.26147(16) -0.0180(2) 0.64675(11) 0.0259(4) Uani d . 1.00
C C4 0.27222(16) 0.08311(19) 0.58241(11) 0.0253(4) Uani d . 1.00
C C5 0.37349(16) 0.14965(18) 0.54909(10) 0.0215(4) Uani d . 1.00
C C6 0.49244(16) 0.12517(18) 0.57481(10) 0.0224(4) Uani d . 1.00
C C7 0.53779(14) 0.02893(19) 0.63300(10) 0.0223(4) Uani d . 1.00
C C8 0.35028(14) 0.25233(18) 0.47871(10) 0.0226(4) Uani d . 1.00
C C9 0.42352(18) 0.4464(2) 0.39554(11) 0.0288(4) Uani d . 1.00
H H1 0.371(2) -0.228(2) 0.7838(14) 0.040(6) Uiso c . 1.00
H H2 0.239(2) -0.194(2) 0.7666(13) 0.031(5) Uiso c . 1.00
H H3 0.1810 -0.0435 0.6605 0.031 Uiso c R 1.00
H H4 0.1984 0.1112 0.5572 0.030 Uiso c R 1.00
H H5 0.5510 0.1845 0.5477 0.027 Uiso c R 1.00
H H6 0.6229 0.0322 0.6380 0.027 Uiso c R 1.00
H H7 0.4493 0.4024 0.3427 0.035 Uiso c R 1.00
H H8 0.4701 0.5361 0.4060 0.035 Uiso c R 1.00
H H9 0.3377 0.4708 0.3925 0.035 Uiso c R 1.00

loop_
_atom_site_aniso_label
_atom_site_aniso_U_11
_atom_site_aniso_U_22
_atom_site_aniso_U_33
_atom_site_aniso_U_12
_atom_site_aniso_U_13
_atom_site_aniso_U_23
O1 0.0251(7) 0.0294(6) 0.0280(6) 0.0015(5) -0.0041(5) 0.0033(5)
O2 0.0216(7) 0.0361(7) 0.0329(6) -0.0012(5) -0.0055(5) 0.0061(5)
O3 0.0243(7) 0.0286(6) 0.0292(6) -0.0045(5) -0.0038(5) 0.0070(5)
N1 0.0241(9) 0.0317(8) 0.0269(7) -0.0024(6) 0.0012(6) 0.0040(6)
C1 0.0223(9) 0.0234(8) 0.0198(7) 0.0014(6) -0.0017(6) -0.0055(6)
C2 0.0236(9) 0.0226(8) 0.0204(7) -0.0023(6) 0.0013(6) -0.0045(6)
C3 0.0181(9) 0.0321(9) 0.0276(8) -0.0028(7) 0.0024(6) 0.0008(7)
C4 0.0189(9) 0.0305(8) 0.0263(8) 0.0014(7) -0.0017(6) -0.0003(7)
C5 0.0200(9) 0.0227(8) 0.0219(8) 0.0002(6) 0.0002(6) -0.0037(6)
C6 0.0207(9) 0.0233(8) 0.0232(8) -0.0030(6) 0.0013(6) -0.0029(6)
C7 0.0163(9) 0.0266(8) 0.0242(8) 0.0005(6) -0.0010(6) -0.0036(6)
C8 0.0198(9) 0.0240(8) 0.0239(8) 0.0010(6) 0.0011(7) -0.0029(6)
C9 0.0313(10) 0.0273(9) 0.0279(9) -0.0012(7) -0.0010(7) 0.0054(7)

loop_
_atom_type_symbol
_atom_type_description
_atom_type_scat_dispersion_real
_atom_type_scat_dispersion_imag
_atom_type_scat_source
C C 0.018 0.009
;
International Tables for Crystallography
(1992, Vol. C, Tables 4.2.6.8 and 6.1.1.4)
;
H H 0.000 0.000
;
International Tables for Crystallography
(1992, Vol. C, Table 6.1.1.4)
;
O O 0.049 0.032
;
International Tables for Crystallography
(1992, Vol. C, Tables 4.2.6.8 and 6.1.1.4)
;
N N 0.031 0.018
;
International Tables for Crystallography
(1992, Vol. C, Tables 4.2.6.8 and 6.1.1.4)
;

loop_
_geom_angle_atom_site_label_1
_geom_angle_atom_site_label_2
_geom_angle_atom_site_label_3
_geom_angle
_geom_angle_publ_flag
C8 O3 C9 114.94(13) no
O1 C1 C2 116.21(14) no
O1 C1 C7 121.16(15) no
C2 C1 C7 122.60(14) no
N1 C2 C1 113.49(15) no
N1 C2 C3 119.05(16) no
C1 C2 C3 127.45(15) no
C2 C3 C4 130.86(16) no
C3 C4 C5 130.28(16) no
C4 C5 C6 125.65(15) no
C4 C5 C8 115.23(15) no
C6 C5 C8 119.11(14) no
C5 C6 C7 130.26(15) no
C1 C7 C6 132.50(16) no
O2 C8 O3 122.38(15) no
O2 C8 C5 124.41(15) no
O3 C8 C5 113.21(14) no
C2 N1 H1 118.8(15) no
C2 N1 H2 121.8(14) no
H1 N1 H2 119(2) no
C2 C3 H3 114.6 no
C4 C3 H3 114.6 no
C3 C4 H4 114.9 no
C5 C4 H4 114.9 no
C5 C6 H5 114.9 no
C7 C6 H5 114.9 no
C1 C7 H6 113.7 no
C6 C7 H6 113.8 no
O3 C9 H7 109.5 no
O3 C9 H8 109.5 no
O3 C9 H9 109.5 no
H7 C9 H8 109.5 no
H7 C9 H9 109.5 no
H8 C9 H9 109.5 no

loop_
_geom_bond_atom_site_label_1
_geom_bond_atom_site_label_2
_geom_bond_distance
_geom_bond_publ_flag
O1 C1 1.255(2) no
O2 C8 1.211(2) no
O3 C8 1.345(2) no
O3 C9 1.449(2) no
N1 C2 1.329(2) yes
C1 C2 1.486(2) yes
C1 C7 1.424(2) yes
C2 C3 1.398(2) yes
C3 C4 1.388(2) yes
C4 C5 1.385(2) yes
C5 C6 1.403(2) yes
C5 C8 1.488(2) no
C6 C7 1.375(2) yes
N1 H1 0.90(2) no
N1 H2 0.87(2) no
C3 H3 0.950 no
C4 H4 0.950 no
C6 H5 0.950 no
C7 H6 0.950 no
C9 H7 0.980 no
C9 H8 0.980 no
C9 H9 0.980 no

loop_
_geom_contact_atom_site_label_1
_geom_contact_atom_site_label_2
_geom_contact_distance
_geom_contact_site_symmetry_2
_geom_contact_publ_flag
O1 O3 3.5746(16) 5_656 no
O1 N1 2.574(2) . no
O1 N1 3.029(2) 8_556 no
O1 C2 2.331(2) . no
O1 C3 3.341(2) 8_556 no
O1 C7 2.335(2) . no
O1 C9 3.494(2) 3_555 no
O1 C9 3.368(2) 5_656 no
O2 O3 2.2401(17) . no
O2 N1 3.152(2) 4_554 no
O2 C4 2.792(2) . no
O2 C5 2.391(2) . no
O2 C6 3.146(2) 6_456 no
O2 C7 3.334(2) 6_456 no
O2 C9 2.621(2) . no
O2 C9 3.531(2) 2_545 no
O3 O1 3.5746(16) 5_656 no
O3 O2 2.2401(17) . no
O3 O3 3.3487(16) 5_666 no
O3 C1 3.520(2) 5_656 no
O3 C4 3.588(2) . no
O3 C5 2.366(2) . no
O3 C6 2.727(2) . no
O3 C9 3.325(2) 5_666 no
N1 O1 2.574(2) . no
N1 O1 3.029(2) 8_456 no
N1 O2 3.152(2) 4_555 no
N1 C1 2.356(2) . no
N1 C3 2.350(2) . no
N1 C7 3.592(2) 7_646 no
N1 C9 3.343(2) 3_555 no
C1 O3 3.520(2) 5_656 no
C1 N1 2.356(2) . no
C1 C3 2.587(2) . no
C1 C4 3.212(2) . no
C1 C5 3.244(2) . no
C1 C6 2.562(2) . no
C2 O1 2.331(2) . no
C2 C4 2.533(2) . no
C2 C5 3.198(2) . no
C2 C6 3.165(2) . no
C2 C7 2.553(2) . no
C2 C9 3.571(2) 3_555 no
C3 O1 3.341(2) 8_456 no
C3 N1 2.350(2) . no
C3 C1 2.587(2) . no
C3 C5 2.516(2) . no
C3 C6 3.101(2) . no
C3 C7 3.108(2) . no
C4 O2 2.792(2) . no
C4 O3 3.588(2) . no
C4 C1 3.212(2) . no
C4 C2 2.533(2) . no
C4 C6 2.480(2) . no
C4 C7 3.100(2) . no
C4 C8 2.427(2) . no
C5 O2 2.391(2) . no
C5 O3 2.366(2) . no
C5 C1 3.244(2) . no
C5 C2 3.198(2) . no
C5 C3 2.516(2) . no
C5 C6 3.523(2) 5_656 no
C5 C7 2.520(2) . no
C5 C7 3.486(2) 5_656 no
C6 O2 3.146(2) 6_556 no
C6 O3 2.727(2) . no
C6 C1 2.562(2) . no
C6 C2 3.165(2) . no
C6 C3 3.101(2) . no
C6 C4 2.480(2) . no
C6 C5 3.523(2) 5_656 no
C6 C6 3.313(2) 5_656 no
C6 C8 2.492(2) . no
C7 O1 2.335(2) . no
C7 O2 3.334(2) 6_556 no
C7 N1 3.592(2) 7_656 no
C7 C2 2.553(2) . no
C7 C3 3.108(2) . no
C7 C4 3.100(2) . no
C7 C5 2.520(2) . no
C7 C5 3.486(2) 5_656 no
C7 C8 3.361(2) 5_656 no
C8 C4 2.427(2) . no
C8 C6 2.492(2) . no
C8 C7 3.361(2) 5_656 no
C8 C9 2.357(2) . no
C9 O1 3.494(2) 3_554 no
C9 O1 3.368(2) 5_656 no
C9 O2 2.621(2) . no
C9 O2 3.531(2) 2_555 no
C9 O3 3.325(2) 5_666 no
C9 N1 3.343(2) 3_554 no
C9 C2 3.571(2) 3_554 no
C9 C8 2.357(2) . no
O1 H1 2.18(2) . no
O1 H2 3.44(2) . no
O1 H2 2.20(2) 8_556 no
O1 H3 2.509 8_556 no
O1 H6 2.465 . no
O1 H7 3.085 3_555 no
O1 H7 2.546 5_656 no
O1 H8 3.090 3_555 no
O2 H1 2.89(2) 4_554 no
O2 H2 2.83(2) 4_554 no
O2 H4 2.402 . no
O2 H5 2.368 6_456 no
O2 H6 3.188 5_656 no
O2 H6 2.733 6_456 no
O2 H7 2.949 . no
O2 H8 3.509 . no
O2 H8 3.269 2_545 no
O2 H9 2.269 . no
O2 H9 2.900 2_545 no
O3 H4 3.278 2_555 no
O3 H4 2.882 6_556 no
O3 H5 2.314 . no
O3 H7 2.002 . no
O3 H8 2.002 . no
O3 H8 2.567 5_666 no
O3 H9 2.002 . no
N1 H3 2.456 . no
N1 H6 3.202 7_646 no
N1 H6 3.362 8_456 no
N1 H7 3.268 3_555 no
N1 H8 3.267 3_555 no
N1 H9 2.943 3_555 no
C1 H1 2.42(2) . no
C1 H1 3.57(2) 7_656 no
C1 H2 3.17(2) . no
C1 H2 3.15(2) 8_556 no
C1 H3 3.384 . no
C1 H3 3.310 8_556 no
C1 H5 3.338 . no
C1 H6 2.005 . no
C1 H7 2.970 3_555 no
C1 H7 3.111 5_656 no
C1 H8 3.534 3_555 no
C2 H1 1.93(2) . no
C2 H2 1.93(2) . no
C2 H3 1.990 . no
C2 H4 3.313 . no
C2 H4 3.549 2_545 no
C2 H6 3.360 . no
C2 H7 3.122 3_555 no
C2 H9 3.354 3_555 no
C3 H1 3.16(2) . no
C3 H2 2.51(2) . no
C3 H2 3.52(2) 2_555 no
C3 H4 1.984 . no
C3 H8 3.352 6_456 no
C4 H2 3.59(2) 2_555 no
C4 H3 1.981 . no
C4 H5 3.279 . no
C4 H8 3.533 6_456 no
C4 H9 3.440 2_545 no
C5 H3 3.295 . no
C5 H3 3.367 2_555 no
C5 H4 1.982 . no
C5 H5 1.998 . no
C5 H5 3.512 5_656 no
C5 H6 3.296 . no
C5 H6 3.429 5_656 no
C5 H8 3.419 5_666 no
C6 H1 3.04(2) 7_656 no
C6 H4 3.283 . no
C6 H5 3.467 5_656 no
C6 H6 1.961 . no
C6 H8 3.120 5_666 no
C7 H1 2.77(2) 7_656 no
C7 H2 3.42(2) 8_556 no
C7 H5 1.973 . no
C7 H7 3.564 3_555 no
C7 H9 3.358 6_556 no
C8 H2 3.59(2) 4_554 no
C8 H3 3.476 2_555 no
C8 H4 2.467 . no
C8 H4 3.536 2_555 no
C8 H5 2.566 . no
C8 H5 3.402 6_456 no
C8 H6 3.207 5_656 no
C8 H7 2.800 . no
C8 H8 3.127 . no
C8 H8 3.332 5_666 no
C8 H9 2.424 . no
C8 H9 3.581 2_545 no
C9 H1 3.18(2) 3_554 no
C9 H2 3.58(2) 4_554 no
C9 H3 3.127 6_556 no
C9 H4 3.289 2_555 no
C9 H4 3.190 6_556 no
C9 H5 3.486 5_666 no
C9 H6 3.389 6_456 no
C9 H8 3.403 5_666 no
H1 O1 2.18(2) . no
H1 O2 2.89(2) 4_555 no
H1 C1 2.42(2) . no
H1 C1 3.57(2) 7_646 no
H1 C2 1.93(2) . no
H1 C3 3.16(2) . no
H1 C6 3.04(2) 7_646 no
H1 C7 2.77(2) 7_646 no
H1 C9 3.18(2) 3_555 no
H1 H2 1.52(3) . no
H1 H3 3.347 . no
H1 H3 3.529 2_545 no
H1 H5 2.949 7_646 no
H1 H6 2.512 7_646 no
H1 H7 3.227 3_555 no
H1 H7 3.257 5_656 no
H1 H8 2.848 3_555 no
H1 H9 2.942 3_555 no
H2 O1 3.44(2) . no
H2 O1 2.20(2) 8_456 no
H2 O2 2.83(2) 4_555 no
H2 C1 3.17(2) . no
H2 C1 3.15(2) 8_456 no
H2 C2 1.93(2) . no
H2 C3 2.51(2) . no
H2 C3 3.52(2) 2_545 no
H2 C4 3.59(2) 2_545 no
H2 C7 3.42(2) 8_456 no
H2 C8 3.59(2) 4_555 no
H2 C9 3.58(2) 4_555 no
H2 H1 1.52(3) . no
H2 H3 2.278 . no
H2 H6 3.298 7_646 no
H2 H6 2.871 8_456 no
H2 H7 3.077 4_555 no
H2 H9 3.066 3_555 no
H2 H9 3.338 4_555 no
H3 O1 2.509 8_456 no
H3 N1 2.456 . no
H3 C1 3.384 . no
H3 C1 3.310 8_456 no
H3 C2 1.990 . no
H3 C4 1.981 . no
H3 C5 3.295 . no
H3 C5 3.367 2_545 no
H3 C8 3.476 2_545 no
H3 C9 3.127 6_456 no
H3 H1 3.347 . no
H3 H1 3.529 2_555 no
H3 H2 2.278 . no
H3 H4 2.183 . no
H3 H6 3.370 8_456 no
H3 H7 2.877 6_456 no
H3 H8 2.577 6_456 no
H4 O2 2.402 . no
H4 O3 3.278 2_545 no
H4 O3 2.882 6_456 no
H4 C2 3.313 . no
H4 C2 3.549 2_555 no
H4 C3 1.984 . no
H4 C5 1.982 . no
H4 C6 3.283 . no
H4 C8 2.467 . no
H4 C8 3.536 2_545 no
H4 C9 3.289 2_545 no
H4 C9 3.190 6_456 no
H4 H3 2.183 . no
H4 H5 2.995 6_456 no
H4 H7 3.203 6_456 no
H4 H8 3.140 2_545 no
H4 H8 2.928 6_456 no
H4 H9 2.964 2_545 no
H5 O2 2.368 6_556 no
H5 O3 2.314 . no
H5 C1 3.338 . no
H5 C4 3.279 . no
H5 C5 1.998 . no
H5 C5 3.512 5_656 no
H5 C6 3.467 5_656 no
H5 C7 1.973 . no
H5 C8 2.566 . no
H5 C8 3.402 6_556 no
H5 C9 3.486 5_666 no
H5 H1 2.949 7_656 no
H5 H4 2.995 6_556 no
H5 H6 2.158 . no
H5 H8 2.655 5_666 no
H5 H9 3.501 5_666 no
H6 O1 2.465 . no
H6 O2 3.188 5_656 no
H6 O2 2.733 6_556 no
H6 N1 3.202 7_656 no
H6 N1 3.362 8_556 no
H6 C1 2.005 . no
H6 C2 3.360 . no
H6 C5 3.296 . no
H6 C5 3.429 5_656 no
H6 C6 1.961 . no
H6 C8 3.207 5_656 no
H6 C9 3.389 6_556 no
H6 H1 2.512 7_656 no
H6 H2 3.298 7_656 no
H6 H2 2.871 8_556 no
H6 H3 3.370 8_556 no
H6 H5 2.158 . no
H6 H9 2.437 6_556 no
H7 O1 3.085 3_554 no
H7 O1 2.546 5_656 no
H7 O2 2.949 . no
H7 O3 2.002 . no
H7 N1 3.268 3_554 no
H7 C1 2.970 3_554 no
H7 C1 3.111 5_656 no
H7 C2 3.122 3_554 no
H7 C7 3.564 3_554 no
H7 C8 2.800 . no
H7 H1 3.227 3_554 no
H7 H1 3.257 5_656 no
H7 H2 3.077 4_554 no
H7 H3 2.877 6_556 no
H7 H4 3.203 6_556 no
H7 H8 1.600 . no
H7 H9 1.600 . no
H8 O1 3.090 3_554 no
H8 O2 3.509 . no
H8 O2 3.269 2_555 no
H8 O3 2.002 . no
H8 O3 2.567 5_666 no
H8 N1 3.267 3_554 no
H8 C1 3.534 3_554 no
H8 C3 3.352 6_556 no
H8 C4 3.533 6_556 no
H8 C5 3.419 5_666 no
H8 C6 3.120 5_666 no
H8 C8 3.127 . no
H8 C8 3.332 5_666 no
H8 C9 3.403 5_666 no
H8 H1 2.848 3_554 no
H8 H3 2.577 6_556 no
H8 H4 3.140 2_555 no
H8 H4 2.928 6_556 no
H8 H5 2.655 5_666 no
H8 H7 1.600 . no
H8 H8 3.159 5_666 no
H8 H9 1.600 . no
H9 O2 2.269 . no
H9 O2 2.900 2_555 no
H9 O3 2.002 . no
H9 N1 2.943 3_554 no
H9 C2 3.354 3_554 no
H9 C4 3.440 2_555 no
H9 C7 3.358 6_456 no
H9 C8 2.424 . no
H9 C8 3.581 2_555 no
H9 H1 2.942 3_554 no
H9 H2 3.066 3_554 no
H9 H2 3.338 4_554 no
H9 H4 2.964 2_555 no
H9 H5 3.501 5_666 no
H9 H6 2.437 6_456 no
H9 H7 1.600 . no
H9 H8 1.600 . no

loop_
_geom_hbond_atom_site_label_D
_geom_hbond_atom_site_label_H
_geom_hbond_atom_site_label_A
_geom_hbond_site_symmetry_A
_geom_hbond_distance_DH
_geom_hbond_distance_HA
_geom_hbond_distance_DA
_geom_hbond_angle_DHA
_geom_hbond_publ_flag
N1 H1 O1 . 0.90(2) 2.18(2) 2.574(2) 106(2) yes
N1 H2 O1 8_456 0.87(2) 2.20(2) 3.029(2) 159(2) yes
N1 H1 C7 7_646 0.87(2) 2.77(2) 3.592(2) 153(2) yes
C3 H3 O1 8_456 0.95 2.51 3.341(2) 146 yes
C6 H5 O2 6_556 0.95 2.37 3.146(2) 139 yes
C9 H7 O1 5_656 0.98 2.55 3.368(2) 142 yes
C9 H8 O3 5_666 0.98 2.57 3.325(2) 134 yes

loop_
_geom_torsion_atom_site_label_1
_geom_torsion_atom_site_label_2
_geom_torsion_atom_site_label_3
_geom_torsion_atom_site_label_4
_geom_torsion
_geom_torsion_publ_flag
C9 O3 C8 O2 1.2(2) no
C9 O3 C8 C5 -178.79(13) yes
O1 C1 C2 N1 4.0(2) no
O1 C1 C2 C3 -175.20(16) no
O1 C1 C7 C6 176.82(17) no
C2 C1 C7 C6 -5.4(2) no
C7 C1 C2 N1 -173.91(15) no
C7 C1 C2 C3 6.9(2) no
N1 C2 C3 C4 179.37(18) no
C1 C2 C3 C4 -1.5(3) no
C2 C3 C4 C5 -3.5(3) no
C3 C4 C5 C6 0.8(3) no
C3 C4 C5 C8 179.21(17) no
C4 C5 C6 C7 3.8(2) no
C4 C5 C8 O2 -16.4(2) no
C4 C5 C8 O3 163.55(14) no
C6 C5 C8 O2 162.11(16) yes
C6 C5 C8 O3 -17.9(2) no
C8 C5 C6 C7 -174.55(16) no
C5 C6 C7 C1 -1.4(3) no

loop_
_cod_related_entry_id
_cod_related_entry_database
_cod_related_entry_code
1 ChemSpider 21127641
